data_2236223
loop_
_publ_author_name
'Marciniec, Krzysztof'
'Ma\'slankiewicz, Andrzej'
'Nowak, Maria'
'Kusz, Joachim'

_publ_section_title
;
 Quinoline-8-sulfonamide
;
_journal_coeditor_code GK2515
_journal_issue 10
_journal_name_full 'Acta Crystallographica Section E'
_journal_page_first o2826
_journal_paper_doi 10.1107/S1600536812036963
_journal_volume 68
_journal_year 2012
_chemical_formula_iupac 'C9 H8 N2 O2 S'
_chemical_formula_moiety 'C9 H8 N2 O2 S'
_chemical_formula_sum 'C9 H8 N2 O2 S'
_chemical_formula_weight 208.23
_chemical_melting_point 457.2
_chemical_name_common 8-quinolinesulfonamide
_chemical_name_systematic
;
Quinoline-8-sulfonamide
;
_space_group_IT_number 14
_symmetry_cell_setting monoclinic
_symmetry_space_group_name_Hall '-P 2yn'
_symmetry_space_group_name_H-M 'P 1 21/n 1'
_atom_sites_solution_hydrogens geom
_atom_sites_solution_primary direct
_atom_sites_solution_secondary difmap
_audit_creation_method SHELXL-97
_cell_angle_alpha 90.00
_cell_angle_beta 109.313(2)
_cell_angle_gamma 90.00
_cell_formula_units_Z 4
_cell_length_a 8.9431(3)
_cell_length_b 10.4542(2)
_cell_length_c 10.4648(2)
_cell_measurement_reflns_used 5251
_cell_measurement_temperature 298.0(10)
_cell_measurement_theta_max 34.50
_cell_measurement_theta_min 3.09
_cell_volume 923.33(4)
_computing_cell_refinement
;
CrysAlis CCD (Oxford Diffraction, 2008)
;
_computing_data_collection
;
CrysAlis CCD (Oxford Diffraction, 2008)
;
_computing_data_reduction
;
CrysAlis RED (Oxford Diffraction, 2008)
;
_computing_molecular_graphics 'Jmol (Hanson, 2010) and Mercury (Macrae <i>et al.</i>, 2006)'
_computing_publication_material 'SHELXL97 (Sheldrick, 2008)'
_computing_structure_refinement 'SHELXL97 (Sheldrick, 2008)'
_computing_structure_solution 'SHELXS97 (Sheldrick, 2008)'
_diffrn_ambient_temperature 298.0(10)
_diffrn_detector_area_resol_mean 16.0328
_diffrn_measured_fraction_theta_full 0.994
_diffrn_measured_fraction_theta_max 0.994
_diffrn_measurement_device_type
;
Oxford Diffraction Xcalibur Sapphire3 CCD
;
_diffrn_measurement_method \w-scan
_diffrn_radiation_monochromator graphite
_diffrn_radiation_source 'fine-focus sealed tube'
_diffrn_radiation_type MoK\a
_diffrn_radiation_wavelength 0.71073
_diffrn_reflns_av_R_equivalents 0.0136
_diffrn_reflns_av_sigmaI/netI 0.0119
_diffrn_reflns_limit_h_max 10
_diffrn_reflns_limit_h_min -8
_diffrn_reflns_limit_k_max 11
_diffrn_reflns_limit_k_min -12
_diffrn_reflns_limit_l_max 10
_diffrn_reflns_limit_l_min -12
_diffrn_reflns_number 5936
_diffrn_reflns_theta_full 25.06
_diffrn_reflns_theta_max 25.06
_diffrn_reflns_theta_min 3.10
_diffrn_standards_decay_% 0
_diffrn_standards_interval_count 0
_diffrn_standards_interval_time 0
_diffrn_standards_number 0
_exptl_absorpt_coefficient_mu 0.323
_exptl_absorpt_correction_T_max 0.944
_exptl_absorpt_correction_T_min 0.898
_exptl_absorpt_correction_type multi-scan
_exptl_absorpt_process_details
;
(CrysAlis RED; Oxford Diffraction, 2008)
;
_exptl_crystal_colour colourless
_exptl_crystal_density_diffrn 1.498
_exptl_crystal_density_method 'not measured'
_exptl_crystal_description polyhedron
_exptl_crystal_F_000 432
_exptl_crystal_size_max 0.34
_exptl_crystal_size_mid 0.21
_exptl_crystal_size_min 0.18
_refine_diff_density_max 0.306
_refine_diff_density_min -0.360
_refine_ls_extinction_method none
_refine_ls_goodness_of_fit_ref 0.966
_refine_ls_hydrogen_treatment mixed
_refine_ls_matrix_type full
_refine_ls_number_parameters 135
_refine_ls_number_reflns 1636
_refine_ls_number_restraints 0
_refine_ls_restrained_S_all 0.966
_refine_ls_R_factor_all 0.0325
_refine_ls_R_factor_gt 0.0286
_refine_ls_shift/su_max 0.001
_refine_ls_shift/su_mean 0.000
_refine_ls_structure_factor_coef Fsqd
_refine_ls_weighting_details 'calc w=1/[\s^2^(Fo^2^)+(0.0750P)^2^+0.1368P] where P=(Fo^2^+2Fc^2^)/3'
_refine_ls_weighting_scheme calc
_refine_ls_wR_factor_gt 0.0933
_refine_ls_wR_factor_ref 0.0954
_reflns_number_gt 1446
_reflns_number_total 1636
_reflns_threshold_expression I>2sigma(I)
_cod_data_source_file gk2515.cif
_cod_data_source_block I
_cod_original_sg_symbol_H-M 'P 21/n'
_cod_database_code 2236223
_cod_database_fobs_code 2236223

loop_
_symmetry_equiv_pos_as_xyz
'x, y, z'
'-x+1/2, y+1/2, -z+1/2'
'-x, -y, -z'
'x-1/2, -y-1/2, z-1/2'

loop_
_atom_site_type_symbol
_atom_site_label
_atom_site_fract_x
_atom_site_fract_y
_atom_site_fract_z
_atom_site_U_iso_or_equiv
_atom_site_adp_type
_atom_site_calc_flag
_atom_site_refinement_flags
_atom_site_occupancy
_atom_site_symmetry_multiplicity
S S1 0.66396(4) 0.87959(4) 0.17318(4) 0.03962(18) Uani d . 1 1
O O1 0.69562(15) 0.80754(13) 0.29483(13) 0.0560(4) Uani d . 1 1
O O2 0.52811(14) 0.84522(13) 0.05984(13) 0.0542(4) Uani d . 1 1
N N1 0.98319(16) 0.98818(14) 0.31765(14) 0.0438(3) Uani d . 1 1
N N2 0.6409(2) 1.02696(16) 0.2070(2) 0.0501(4) Uani d . 1 1
C C2 1.1202(2) 1.03811(18) 0.3911(2) 0.0556(5) Uani d . 1 1
H H2 1.1242 1.0848 0.4678 0.067 Uiso calc R 1 1
C C3 1.2598(2) 1.0245(2) 0.3596(2) 0.0637(6) Uani d . 1 1
H H3 1.3541 1.0596 0.4160 0.076 Uiso calc R 1 1
C C4 1.2566(2) 0.96016(18) 0.2470(2) 0.0568(5) Uani d . 1 1
H H4 1.3485 0.9520 0.2245 0.068 Uiso calc R 1 1
C C4A 1.1134(2) 0.90515(16) 0.16339(19) 0.0430(4) Uani d . 1 1
C C5 1.0985(2) 0.83950(17) 0.0427(2) 0.0513(5) Uani d . 1 1
H H5 1.1871 0.8287 0.0161 0.062 Uiso calc R 1 1
C C6 0.9568(2) 0.79162(18) -0.0357(2) 0.0540(5) Uani d . 1 1
H H6 0.9487 0.7495 -0.1161 0.065 Uiso calc R 1 1
C C7 0.8221(2) 0.80560(16) 0.00428(17) 0.0448(4) Uani d . 1 1
H H7 0.7254 0.7722 -0.0494 0.054 Uiso calc R 1 1
C C8 0.83294(17) 0.86792(14) 0.12156(15) 0.0341(4) Uani d . 1 1
C C8A 0.97904(17) 0.92153(14) 0.20522(15) 0.0351(3) Uani d . 1 1
H H1N 0.603(3) 1.071(2) 0.133(3) 0.059(6) Uiso d . 1 1
H H2N 0.722(3) 1.057(2) 0.263(3) 0.065(7) Uiso d . 1 1

loop_
_atom_site_aniso_label
_atom_site_aniso_U_11
_atom_site_aniso_U_22
_atom_site_aniso_U_33
_atom_site_aniso_U_12
_atom_site_aniso_U_13
_atom_site_aniso_U_23
S1 0.0313(3) 0.0447(3) 0.0465(3) -0.00383(16) 0.01779(19) 0.00320(17)
O1 0.0532(8) 0.0673(9) 0.0553(8) -0.0052(6) 0.0284(6) 0.0151(6)
O2 0.0352(6) 0.0582(8) 0.0648(8) -0.0102(5) 0.0106(6) -0.0017(6)
N1 0.0371(7) 0.0500(8) 0.0436(8) -0.0022(6) 0.0122(6) -0.0040(6)
N2 0.0378(8) 0.0549(10) 0.0613(10) 0.0023(7) 0.0215(8) -0.0066(9)
C2 0.0484(10) 0.0542(11) 0.0545(11) -0.0042(8) 0.0039(8) -0.0058(8)
C3 0.0357(10) 0.0557(12) 0.0876(16) -0.0070(8) 0.0040(10) 0.0055(11)
C4 0.0326(8) 0.0488(10) 0.0919(15) 0.0036(7) 0.0247(9) 0.0119(10)
C4A 0.0367(9) 0.0358(8) 0.0629(11) 0.0066(7) 0.0250(8) 0.0120(7)
C5 0.0562(11) 0.0431(9) 0.0718(12) 0.0111(8) 0.0443(10) 0.0076(9)
C6 0.0732(13) 0.0457(10) 0.0560(10) 0.0069(9) 0.0389(10) -0.0030(8)
C7 0.0509(10) 0.0404(9) 0.0448(9) -0.0021(7) 0.0181(8) -0.0018(7)
C8 0.0337(8) 0.0322(8) 0.0396(8) 0.0008(6) 0.0166(6) 0.0045(6)
C8A 0.0333(8) 0.0328(8) 0.0418(8) 0.0017(6) 0.0161(7) 0.0047(6)

loop_
_atom_type_symbol
_atom_type_description
_atom_type_scat_dispersion_real
_atom_type_scat_dispersion_imag
_atom_type_scat_source
C C 0.0033 0.0016 'International Tables Vol C Tables 4.2.6.8 and 6.1.1.4'
H H 0.0000 0.0000 'International Tables Vol C Tables 4.2.6.8 and 6.1.1.4'
N N 0.0061 0.0033 'International Tables Vol C Tables 4.2.6.8 and 6.1.1.4'
O O 0.0106 0.0060 'International Tables Vol C Tables 4.2.6.8 and 6.1.1.4'
S S 0.1246 0.1234 'International Tables Vol C Tables 4.2.6.8 and 6.1.1.4'

loop_
_geom_angle_atom_site_label_1
_geom_angle_atom_site_label_2
_geom_angle_atom_site_label_3
_geom_angle
O1 S1 O2 118.03(8)
O1 S1 N2 108.14(10)
O2 S1 N2 106.66(9)
O1 S1 C8 107.39(7)
O2 S1 C8 107.79(8)
N2 S1 C8 108.52(7)
C2 N1 C8A 117.50(15)
S1 N2 H1N 110.7(15)
S1 N2 H2N 112.0(16)
H1N N2 H2N 115(2)
N1 C2 C3 123.47(19)
N1 C2 H2 118.3
C3 C2 H2 118.3
C4 C3 C2 119.58(17)
C4 C3 H3 120.2
C2 C3 H3 120.2
C3 C4 C4A 119.77(17)
C3 C4 H4 120.1
C4A C4 H4 120.1
C5 C4A C4 123.55(17)
C5 C4A C8A 119.89(16)
C4 C4A C8A 116.54(17)
C6 C5 C4A 121.06(15)
C6 C5 H5 119.5
C4A C5 H5 119.5
C5 C6 C7 120.09(16)
C5 C6 H6 120.0
C7 C6 H6 120.0
C8 C7 C6 120.29(16)
C8 C7 H7 119.9
C6 C7 H7 119.9
C7 C8 C8A 121.20(14)
C7 C8 S1 119.61(12)
C8A C8 S1 119.17(12)
N1 C8A C4A 123.12(15)
N1 C8A C8 119.41(13)
C4A C8A C8 117.45(15)

loop_
_geom_bond_atom_site_label_1
_geom_bond_atom_site_label_2
_geom_bond_distance
S1 O1 1.4247(13)
S1 O2 1.4348(12)
S1 N2 1.6092(17)
S1 C8 1.7693(15)
N1 C2 1.320(2)
N1 C8A 1.357(2)
N2 H1N 0.87(2)
N2 H2N 0.83(2)
C2 C3 1.400(3)
C2 H2 0.9300
C3 C4 1.349(3)
C3 H3 0.9300
C4 C4A 1.413(3)
C4 H4 0.9300
C4A C5 1.405(3)
C4A C8A 1.419(2)
C5 C6 1.357(3)
C5 H5 0.9300
C6 C7 1.407(2)
C6 H6 0.9300
C7 C8 1.364(2)
C7 H7 0.9300
C8 C8A 1.425(2)

loop_
_geom_hbond_atom_site_label_D
_geom_hbond_atom_site_label_H
_geom_hbond_atom_site_label_A
_geom_hbond_site_symmetry_A
_geom_hbond_distance_DH
_geom_hbond_distance_HA
_geom_hbond_distance_DA
_geom_hbond_angle_DHA
N2 H1N O2 3_675 0.87(2) 2.15(3) 3.013(2) 169(2)
N2 H2N N1 . 0.83(2) 2.33(2) 2.921(2) 129(2)

loop_
_geom_torsion_atom_site_label_1
_geom_torsion_atom_site_label_2
_geom_torsion_atom_site_label_3
_geom_torsion_atom_site_label_4
_geom_torsion
C8A N1 C2 C3 -0.7(3)
N1 C2 C3 C4 1.7(3)
C2 C3 C4 C4A -1.2(3)
C3 C4 C4A C5 178.30(18)
C3 C4 C4A C8A -0.2(3)
C4 C4A C5 C6 -178.12(17)
C8A C4A C5 C6 0.4(3)
C4A C5 C6 C7 -1.0(3)
C5 C6 C7 C8 0.4(3)
C6 C7 C8 C8A 0.8(2)
C6 C7 C8 S1 -177.78(13)
O1 S1 C8 C7 114.02(14)
O2 S1 C8 C7 -14.14(15)
N2 S1 C8 C7 -129.30(14)
O1 S1 C8 C8A -64.59(13)
O2 S1 C8 C8A 167.26(12)
N2 S1 C8 C8A 52.10(15)
C2 N1 C8A C4A -0.8(2)
C2 N1 C8A C8 -178.87(15)
C5 C4A C8A N1 -177.31(15)
C4 C4A C8A N1 1.3(2)
C5 C4A C8A C8 0.8(2)
C4 C4A C8A C8 179.37(14)
C7 C8 C8A N1 176.81(15)
S1 C8 C8A N1 -4.61(19)
C7 C8 C8A C4A -1.4(2)
S1 C8 C8A C4A 177.22(11)

loop_
_cod_related_entry_id
_cod_related_entry_database
_cod_related_entry_code
1 ChemSpider 85249
